data_7056832
loop_
_publ_author_name
'Kumar, Robin'
'Kishan, Ram'
'Thomas, Jisha Mary'
'Chinnappan, Sivasankar'
'Thirupathi, Natesan'

_publ_section_title
;
 Probing the factors that influence the conformation of a guanidinato
 ligand in [(\h5-C5Me5)M(NN)X] (NN = chelating
 N,N&#x2032;,N&#x2032;&#x2032;-tri(o-substituted
 aryl)guanidinate(1&#x2212;); X = chloro, azido and triazolato)
;
_journal_issue 3
_journal_name_full 'New Journal of Chemistry'
_journal_page_first 1853
_journal_paper_doi 10.1039/C7NJ03766J
_journal_volume 42
_journal_year 2018
_chemical_formula_moiety 'C36 H35 Cl6 N6 O4 Rh'
_chemical_formula_sum 'C36 H35 Cl6 N6 O4 Rh'
_chemical_formula_weight 931.31
_space_group_crystal_system triclinic
_space_group_IT_number 2
_space_group_name_Hall '-P 1'
_space_group_name_H-M_alt 'P -1'
_symmetry_space_group_name_Hall '-P 1'
_symmetry_space_group_name_H-M 'P -1'
_atom_sites_solution_hydrogens geom
_audit_creation_method SHELXL-2017/1
_audit_update_record
;
2017-12-18 deposited with the CCDC.
2017-12-19 downloaded from the CCDC.
;
_cell_angle_alpha 70.18(3)
_cell_angle_beta 76.95(3)
_cell_angle_gamma 91.43(4)
_cell_formula_units_Z 2
_cell_length_a 9.108(5)
_cell_length_b 15.326(7)
_cell_length_c 15.923(3)
_cell_measurement_reflns_used 4218
_cell_measurement_temperature 298(2)
_cell_measurement_theta_max 23.6390
_cell_measurement_theta_min 3.3680
_cell_volume 2024.5(16)
_computing_cell_refinement 'CrysAlisPro, Oxford Diffraction Ltd.'
_computing_data_collection 'CrysAlisPro, Oxford Diffraction Ltd.'
_computing_data_reduction 'CrysAlisPro, Oxford Diffraction Ltd.'
_computing_molecular_graphics Olex2
_computing_publication_material 'WINGX 2014'
_computing_structure_refinement 'SHELXL-2017/1 (Sheldrick, 2017)'
_computing_structure_solution 'SHELXS-2016 (Sheldrick, 2016)'
_diffrn_ambient_temperature 298(2)
_diffrn_detector_area_resol_mean 15.9853
_diffrn_measured_fraction_theta_full 0.998
_diffrn_measured_fraction_theta_max 0.997
_diffrn_measurement_device_type 'Xcalibur, Sapphire3'
_diffrn_measurement_method '\w scans'
_diffrn_radiation_type MoK\a
_diffrn_radiation_wavelength 0.71073
_diffrn_reflns_av_R_equivalents 0.1064
_diffrn_reflns_av_unetI/netI 0.1031
_diffrn_reflns_Laue_measured_fraction_full 0.998
_diffrn_reflns_Laue_measured_fraction_max 0.997
_diffrn_reflns_limit_h_max 11
_diffrn_reflns_limit_h_min -11
_diffrn_reflns_limit_k_max 19
_diffrn_reflns_limit_k_min -19
_diffrn_reflns_limit_l_max 19
_diffrn_reflns_limit_l_min -19
_diffrn_reflns_number 26462
_diffrn_reflns_point_group_measured_fraction_full 0.998
_diffrn_reflns_point_group_measured_fraction_max 0.997
_diffrn_reflns_theta_full 25.242
_diffrn_reflns_theta_max 26.372
_diffrn_reflns_theta_min 2.898
_diffrn_source 'Enhance (Mo) X-ray Source'
_exptl_absorpt_coefficient_mu 0.864
_exptl_absorpt_correction_T_max 1.00000
_exptl_absorpt_correction_T_min 0.83922
_exptl_absorpt_correction_type multi-scan
_exptl_absorpt_process_details
;
CrysAlisPro, Agilent Technologies,
Version 1.171.36.32 (release 02-08-2013 CrysAlis171 .NET)
(compiled Aug  2 2013,16:46:58)
Empirical absorption correction using spherical harmonics,
 implemented in SCALE3 ABSPACK scaling algorithm.
;
_exptl_crystal_colour Yellow
_exptl_crystal_density_diffrn 1.528
_exptl_crystal_density_method 'not measured'
_exptl_crystal_description Block
_exptl_crystal_F_000 944
_exptl_crystal_size_max 0.030
_exptl_crystal_size_mid 0.030
_exptl_crystal_size_min 0.020
_refine_diff_density_max 1.957
_refine_diff_density_min -0.928
_refine_diff_density_rms 0.121
_refine_ls_extinction_method none
_refine_ls_goodness_of_fit_ref 1.052
_refine_ls_hydrogen_treatment constr
_refine_ls_matrix_type full
_refine_ls_number_parameters 549
_refine_ls_number_reflns 8256
_refine_ls_number_restraints 593
_refine_ls_restrained_S_all 1.020
_refine_ls_R_factor_all 0.1041
_refine_ls_R_factor_gt 0.0685
_refine_ls_shift/su_max 0.009
_refine_ls_shift/su_mean 0.000
_refine_ls_structure_factor_coef Fsqd
_refine_ls_weighting_details 'w=1/[\s^2^(Fo^2^)+(0.0726P)^2^+0.9963P] where P=(Fo^2^+2Fc^2^)/3'
_refine_ls_weighting_scheme calc
_refine_ls_wR_factor_gt 0.1493
_refine_ls_wR_factor_ref 0.1775
_reflns_Friedel_coverage 0.000
_reflns_number_gt 5874
_reflns_number_total 8256
_reflns_threshold_expression 'I > 2\s(I)'
_cod_data_source_file c7nj03766j2.cif
_cod_data_source_block 19
_cod_depositor_comments 'Adding full bibliography for 7056828--7056838.cif.'
_cod_original_cell_volume 2024.2(15)
_cod_database_code 7056832
_shelx_shelxl_version_number 2017/1
_shelx_space_group_comment
;
The symmetry employed for this shelxl refinement is uniquely defined
by the following loop, which should always be used as a source of
symmetry information in preference to the above space-group names.
They are only intended as comments.
;
_shelx_estimated_absorpt_t_min 0.975
_shelx_estimated_absorpt_t_max 0.983

loop_
_space_group_symop_operation_xyz
'x, y, z'
'-x, -y, -z'

loop_
_atom_site_label
_atom_site_type_symbol
_atom_site_fract_x
_atom_site_fract_y
_atom_site_fract_z
_atom_site_U_iso_or_equiv
_atom_site_adp_type
_atom_site_occupancy
_atom_site_site_symmetry_order
_atom_site_calc_flag
_atom_site_refinement_flags_posn
_atom_site_refinement_flags_adp
_atom_site_refinement_flags_occupancy
_atom_site_disorder_assembly
_atom_site_disorder_group
Rh1 Rh 0.44552(4) 0.81889(3) 0.23684(3) 0.03571(16) Uani 1 1 d . . . . .
Cl1 Cl 0.4309(3) 0.92892(18) 0.42066(19) 0.0962(10) Uani 0.854(5) 1 d D U P A 1
Cl2 Cl 0.0241(2) 0.57940(10) 0.29866(12) 0.0708(5) Uani 1 1 d . U . . .
Cl3 Cl -0.1777(2) 0.58281(14) 0.55342(15) 0.0983(7) Uani 1 1 d . U . . .
Cl4 Cl 0.1943(6) 1.4377(2) 0.0047(2) 0.1789(17) Uani 1 1 d . U . . .
Cl5 Cl 0.0233(4) 1.3981(2) 0.1912(3) 0.1647(14) Uani 1 1 d . U . . .
Cl6 Cl 0.3313(4) 1.47820(19) 0.1342(3) 0.1544(13) Uani 1 1 d . U . . .
O3 O 0.4219(5) 1.2493(3) 0.1812(3) 0.0736(14) Uani 1 1 d . U . . .
O4 O 0.6325(5) 1.1996(3) 0.1256(3) 0.0622(11) Uani 1 1 d . U . . .
O1 O 0.1119(6) 1.1874(3) 0.1580(3) 0.0791(14) Uani 1 1 d . U . . .
O2 O 0.0083(5) 1.0677(3) 0.2868(3) 0.0646(12) Uani 1 1 d . U . . .
N1 N 0.2894(5) 0.7866(3) 0.3679(3) 0.0411(10) Uani 1 1 d D U . . .
N2 N 0.2176(5) 0.7635(3) 0.2532(3) 0.0383(10) Uani 1 1 d . U . . .
N3 N 0.0277(5) 0.7282(3) 0.3932(3) 0.0461(11) Uani 1 1 d . U . . .
H3 H -0.024057 0.687530 0.382145 0.055 Uiso 1 1 calc R U . . .
N4 N 0.2400(5) 0.9726(3) 0.2256(3) 0.0423(10) Uani 1 1 d . U . . .
N5 N 0.3833(5) 0.9522(3) 0.2086(3) 0.0448(11) Uani 1 1 d . U . . .
N6 N 0.4872(5) 1.0242(3) 0.1832(3) 0.0436(11) Uani 1 1 d . U . . .
C1 C 0.1744(5) 0.7583(3) 0.3396(3) 0.0357(11) Uani 1 1 d . U . . .
C2 C 0.3039(15) 0.7564(7) 0.4590(5) 0.049(2) Uani 0.854(5) 1 d D U P A 1
C3 C 0.3728(10) 0.8135(6) 0.4925(5) 0.058(2) Uani 0.854(5) 1 d D U P A 1
C4 C 0.3998(12) 0.7819(9) 0.5785(6) 0.081(3) Uani 0.854(5) 1 d D U P A 1
H4 H 0.446622 0.822780 0.598818 0.097 Uiso 0.854(5) 1 calc R U P A 1
C5 C 0.3591(11) 0.6930(9) 0.6331(7) 0.090(3) Uani 0.854(5) 1 d D U P A 1
H5 H 0.380838 0.671444 0.690588 0.108 Uiso 0.854(5) 1 calc R U P A 1
C6 C 0.2857(11) 0.6335(8) 0.6049(6) 0.088(3) Uani 0.854(5) 1 d D U P A 1
H6 H 0.253607 0.572288 0.644443 0.106 Uiso 0.854(5) 1 calc R U P A 1
C7 C 0.2584(10) 0.6637(7) 0.5176(5) 0.066(2) Uani 0.854(5) 1 d D U P A 1
H7 H 0.210098 0.622462 0.498327 0.079 Uiso 0.854(5) 1 calc R U P A 1
C8 C 0.1276(6) 0.7591(3) 0.1939(3) 0.0364(11) Uani 1 1 d . U . . .
C9 C 0.0340(6) 0.6804(4) 0.2038(4) 0.0458(13) Uani 1 1 d . U . . .
C10 C -0.0444(7) 0.6770(4) 0.1402(4) 0.0561(15) Uani 1 1 d . U . . .
H10 H -0.105562 0.622981 0.150574 0.067 Uiso 1 1 calc R U . . .
C11 C -0.0324(7) 0.7527(5) 0.0619(5) 0.0631(17) Uani 1 1 d . U . . .
H11 H -0.085427 0.751265 0.018813 0.076 Uiso 1 1 calc R U . . .
C12 C 0.0605(7) 0.8319(5) 0.0482(4) 0.0595(16) Uani 1 1 d . U . . .
H12 H 0.070385 0.883880 -0.005074 0.071 Uiso 1 1 calc R U . . .
C13 C 0.1389(7) 0.8350(4) 0.1124(4) 0.0481(14) Uani 1 1 d . U . . .
H13 H 0.200737 0.888990 0.101091 0.058 Uiso 1 1 calc R U . . .
C14 C -0.0429(6) 0.7589(4) 0.4642(4) 0.0456(13) Uani 1 1 d . U . . .
C15 C -0.1446(7) 0.6969(5) 0.5434(4) 0.0606(18) Uani 1 1 d . U . . .
C16 C -0.2220(8) 0.7289(7) 0.6106(5) 0.082(3) Uani 1 1 d . U . . .
H16 H -0.291841 0.688332 0.662311 0.099 Uiso 1 1 calc R U . . .
C17 C -0.1964(10) 0.8160(9) 0.6009(7) 0.110(3) Uani 1 1 d . U . . .
H17 H -0.244845 0.836692 0.647590 0.132 Uiso 1 1 calc R U . . .
C18 C -0.1001(10) 0.8777(7) 0.5237(7) 0.103(3) Uani 1 1 d . U . . .
H18 H -0.087559 0.940248 0.517390 0.123 Uiso 1 1 calc R U . . .
C19 C -0.0219(7) 0.8495(5) 0.4558(5) 0.0622(17) Uani 1 1 d . U . . .
H19 H 0.045252 0.892038 0.404115 0.075 Uiso 1 1 calc R U . . .
C20 C 0.5609(6) 0.7019(4) 0.2308(4) 0.0452(13) Uani 1 1 d . U . . .
C21 C 0.6371(5) 0.7492(4) 0.2749(4) 0.0438(13) Uani 1 1 d . U . . .
C22 C 0.6918(6) 0.8422(4) 0.2117(4) 0.0459(13) Uani 1 1 d . U . . .
C23 C 0.6496(6) 0.8503(4) 0.1262(4) 0.0454(13) Uani 1 1 d . U . . .
C24 C 0.5694(6) 0.7650(4) 0.1378(4) 0.0483(14) Uani 1 1 d . U . . .
C25 C 0.4923(9) 0.6028(4) 0.2703(6) 0.082(2) Uani 1 1 d . U . . .
H25A H 0.470213 0.581736 0.336357 0.122 Uiso 1 1 calc R U . . .
H25B H 0.562155 0.564774 0.248413 0.122 Uiso 1 1 calc R U . . .
H25C H 0.400178 0.597909 0.251641 0.122 Uiso 1 1 calc R U . . .
C26 C 0.6556(7) 0.7096(5) 0.3701(4) 0.073(2) Uani 1 1 d . U . . .
H26A H 0.683266 0.759313 0.389411 0.110 Uiso 1 1 calc R U . . .
H26B H 0.733711 0.668617 0.371904 0.110 Uiso 1 1 calc R U . . .
H26C H 0.561822 0.675352 0.410717 0.110 Uiso 1 1 calc R U . . .
C27 C 0.7834(7) 0.9164(5) 0.2275(5) 0.072(2) Uani 1 1 d . U . . .
H27A H 0.748813 0.976013 0.201435 0.108 Uiso 1 1 calc R U . . .
H27B H 0.888645 0.918513 0.198537 0.108 Uiso 1 1 calc R U . . .
H27C H 0.770621 0.901773 0.292459 0.108 Uiso 1 1 calc R U . . .
C28 C 0.6884(8) 0.9346(4) 0.0406(4) 0.0693(19) Uani 1 1 d . U . . .
H28A H 0.618592 0.933639 0.003741 0.104 Uiso 1 1 calc R U . . .
H28B H 0.789695 0.934704 0.006257 0.104 Uiso 1 1 calc R U . . .
H28C H 0.681825 0.989639 0.056522 0.104 Uiso 1 1 calc R U . . .
C29 C 0.5094(8) 0.7422(5) 0.0669(5) 0.0706(19) Uani 1 1 d . U . . .
H29A H 0.421976 0.696745 0.096839 0.106 Uiso 1 1 calc R U . . .
H29B H 0.586192 0.717280 0.032147 0.106 Uiso 1 1 calc R U . . .
H29C H 0.481525 0.797724 0.026115 0.106 Uiso 1 1 calc R U . . .
C32 C 0.4857(7) 1.1894(4) 0.1639(4) 0.0450(13) Uani 1 1 d . U . . .
C31 C 0.4086(6) 1.0966(3) 0.1829(3) 0.0407(12) Uani 1 1 d . U . . .
C30 C 0.2552(6) 1.0642(4) 0.2093(3) 0.0399(12) Uani 1 1 d . U . . .
C34 C 0.1197(7) 1.1139(4) 0.2135(4) 0.0466(13) Uani 1 1 d . U . . .
C35 C -0.1285(8) 1.1108(6) 0.3003(7) 0.093(3) Uani 1 1 d . U . . .
H35A H -0.171049 1.120978 0.248283 0.139 Uiso 1 1 calc R U . . .
H35B H -0.106291 1.169538 0.306590 0.139 Uiso 1 1 calc R U . . .
H35C H -0.199907 1.070838 0.355183 0.139 Uiso 1 1 calc R U . . .
C33 C 0.7168(9) 1.2896(5) 0.1025(6) 0.081(2) Uani 1 1 d . U . . .
H33A H 0.669048 1.337714 0.065176 0.121 Uiso 1 1 calc R U . . .
H33B H 0.818830 1.289952 0.069023 0.121 Uiso 1 1 calc R U . . .
H33C H 0.718475 1.300854 0.158098 0.121 Uiso 1 1 calc R U . . .
C36 C 0.2042(10) 1.4043(5) 0.1172(6) 0.092(3) Uani 1 1 d . U . . .
H36 H 0.237980 1.341811 0.134593 0.110 Uiso 1 1 calc R U . . .
Cl1A Cl 0.2454(17) 0.5913(10) 0.5140(10) 0.084(4) Uani 0.146(5) 1 d D U P A 2
C2A C 0.326(12) 0.774(3) 0.452(3) 0.051(6) Uani 0.146(5) 1 d D U P A 2
C3A C 0.291(7) 0.6946(18) 0.529(2) 0.065(6) Uani 0.146(5) 1 d D U P A 2
C4A C 0.314(7) 0.688(3) 0.613(2) 0.073(6) Uani 0.146(5) 1 d D U P A 2
H4A H 0.269879 0.637457 0.665938 0.087 Uiso 0.146(5) 1 calc R U P A 2
C5A C 0.401(6) 0.757(3) 0.617(3) 0.062(6) Uani 0.146(5) 1 d D U P A 2
H5A H 0.445486 0.747415 0.665555 0.074 Uiso 0.146(5) 1 calc R U P A 2
C6A C 0.424(5) 0.843(3) 0.548(2) 0.062(6) Uani 0.146(5) 1 d D U P A 2
H6A H 0.463860 0.895084 0.555891 0.074 Uiso 0.146(5) 1 calc R U P A 2
C7A C 0.388(7) 0.851(2) 0.465(3) 0.053(6) Uani 0.146(5) 1 d D U P A 2
H7A H 0.405428 0.909094 0.417969 0.064 Uiso 0.146(5) 1 calc R U P A 2

loop_
_atom_site_aniso_label
_atom_site_aniso_U_11
_atom_site_aniso_U_22
_atom_site_aniso_U_33
_atom_site_aniso_U_23
_atom_site_aniso_U_13
_atom_site_aniso_U_12
Rh1 0.0324(2) 0.0343(2) 0.0385(2) -0.01015(18) -0.00961(18) 0.00173(17)
Cl1 0.114(2) 0.0894(18) 0.1042(19) -0.0512(15) -0.0409(16) -0.0111(15)
Cl2 0.0978(14) 0.0383(8) 0.0738(11) -0.0136(8) -0.0274(10) -0.0038(8)
Cl3 0.0831(14) 0.0678(12) 0.0948(14) 0.0251(11) -0.0117(11) -0.0094(10)
Cl4 0.317(5) 0.113(2) 0.139(3) -0.0499(19) -0.113(3) 0.016(3)
Cl5 0.149(3) 0.144(3) 0.237(4) -0.115(3) -0.041(3) 0.045(2)
Cl6 0.192(3) 0.0975(19) 0.197(3) -0.0531(19) -0.095(3) -0.021(2)
O3 0.066(3) 0.048(2) 0.103(4) -0.040(3) 0.006(3) 0.002(2)
O4 0.050(3) 0.050(2) 0.082(3) -0.027(2) 0.000(2) -0.003(2)
O1 0.086(4) 0.055(3) 0.085(3) -0.006(3) -0.026(3) 0.025(3)
O2 0.043(2) 0.060(3) 0.082(3) -0.020(2) -0.004(2) 0.017(2)
N1 0.043(2) 0.047(2) 0.035(2) -0.0157(19) -0.0111(19) 0.000(2)
N2 0.031(2) 0.041(2) 0.039(2) -0.0099(19) -0.0070(18) -0.0011(19)
N3 0.036(2) 0.057(3) 0.045(3) -0.020(2) -0.005(2) -0.007(2)
N4 0.034(2) 0.038(2) 0.050(3) -0.012(2) -0.007(2) 0.004(2)
N5 0.043(3) 0.038(2) 0.049(3) -0.013(2) -0.009(2) 0.007(2)
N6 0.044(3) 0.037(2) 0.047(3) -0.015(2) -0.006(2) -0.001(2)
C1 0.030(3) 0.036(3) 0.038(3) -0.010(2) -0.009(2) 0.000(2)
C2 0.033(5) 0.068(5) 0.042(4) -0.015(4) -0.008(3) 0.009(4)
C3 0.037(4) 0.093(6) 0.054(5) -0.037(4) -0.016(4) 0.008(5)
C4 0.062(5) 0.135(9) 0.053(6) -0.038(6) -0.020(5) 0.012(6)
C5 0.061(6) 0.141(9) 0.054(5) -0.014(6) -0.019(4) 0.008(6)
C6 0.073(6) 0.110(8) 0.059(5) -0.001(5) -0.017(5) 0.007(6)
C7 0.055(5) 0.083(6) 0.052(4) -0.011(5) -0.019(4) 0.005(5)
C8 0.032(3) 0.040(3) 0.040(3) -0.016(2) -0.012(2) 0.007(2)
C9 0.044(3) 0.043(3) 0.052(3) -0.017(3) -0.014(3) 0.007(3)
C10 0.053(4) 0.058(4) 0.065(4) -0.030(3) -0.019(3) -0.005(3)
C11 0.056(4) 0.093(5) 0.062(4) -0.045(4) -0.030(3) 0.018(4)
C12 0.063(4) 0.070(4) 0.050(3) -0.018(3) -0.025(3) 0.021(3)
C13 0.053(3) 0.046(3) 0.043(3) -0.013(3) -0.014(3) 0.003(3)
C14 0.035(3) 0.065(4) 0.038(3) -0.016(3) -0.013(2) 0.005(3)
C15 0.044(3) 0.081(4) 0.040(3) 0.000(3) -0.014(3) -0.006(3)
C16 0.040(4) 0.148(8) 0.041(4) -0.021(5) 0.003(3) -0.008(5)
C17 0.063(5) 0.181(10) 0.101(7) -0.093(7) 0.016(5) -0.028(6)
C18 0.074(5) 0.132(8) 0.120(7) -0.087(6) 0.004(5) -0.006(5)
C19 0.049(4) 0.069(4) 0.063(4) -0.031(3) 0.007(3) -0.010(3)
C20 0.035(3) 0.038(3) 0.061(3) -0.013(3) -0.015(3) 0.013(2)
C21 0.023(2) 0.054(3) 0.050(3) -0.011(3) -0.010(2) 0.005(2)
C22 0.024(3) 0.052(3) 0.067(4) -0.028(3) -0.011(2) 0.005(2)
C23 0.032(3) 0.042(3) 0.049(3) -0.008(3) 0.002(2) 0.011(2)
C24 0.044(3) 0.047(3) 0.057(3) -0.023(3) -0.010(3) 0.013(3)
C25 0.081(5) 0.040(3) 0.105(6) -0.010(4) -0.009(5) 0.004(4)
C26 0.052(4) 0.098(5) 0.063(4) -0.013(4) -0.024(3) 0.020(4)
C27 0.040(3) 0.089(5) 0.107(6) -0.059(5) -0.020(4) 0.004(3)
C28 0.068(4) 0.056(4) 0.058(4) -0.002(3) 0.006(3) 0.011(3)
C29 0.074(5) 0.084(5) 0.068(4) -0.043(4) -0.022(4) 0.012(4)
C32 0.055(4) 0.036(3) 0.041(3) -0.014(2) -0.005(3) 0.002(3)
C31 0.050(3) 0.032(3) 0.040(3) -0.012(2) -0.012(2) 0.009(2)
C30 0.046(3) 0.036(3) 0.038(3) -0.012(2) -0.013(2) 0.010(2)
C34 0.047(3) 0.047(3) 0.052(3) -0.021(3) -0.018(3) 0.010(3)
C35 0.048(4) 0.090(6) 0.143(7) -0.047(5) -0.019(5) 0.025(4)
C33 0.074(5) 0.061(4) 0.095(5) -0.030(4) 0.002(4) -0.025(4)
C36 0.118(7) 0.051(4) 0.136(7) -0.050(5) -0.063(6) 0.022(4)
Cl1A 0.092(10) 0.062(6) 0.078(8) 0.001(6) -0.024(7) -0.002(6)
C2A 0.054(14) 0.063(6) 0.038(4) -0.017(4) -0.017(6) 0.002(8)
C3A 0.059(13) 0.077(6) 0.047(5) -0.004(4) -0.020(6) 0.003(7)
C4A 0.054(14) 0.106(10) 0.045(5) -0.005(6) -0.020(7) 0.006(10)
C5A 0.027(12) 0.114(11) 0.045(9) -0.030(7) -0.004(9) 0.021(10)
C6A 0.049(15) 0.102(10) 0.047(8) -0.038(7) -0.018(9) 0.009(10)
C7A 0.046(14) 0.077(7) 0.046(8) -0.033(6) -0.015(8) 0.005(8)

loop_
_atom_type_symbol
_atom_type_description
_atom_type_scat_dispersion_real
_atom_type_scat_dispersion_imag
_atom_type_scat_source
C C 0.0033 0.0016 'International Tables Vol C Tables 4.2.6.8 and 6.1.1.4'
H H 0.0000 0.0000 'International Tables Vol C Tables 4.2.6.8 and 6.1.1.4'
N N 0.0061 0.0033 'International Tables Vol C Tables 4.2.6.8 and 6.1.1.4'
O O 0.0106 0.0060 'International Tables Vol C Tables 4.2.6.8 and 6.1.1.4'
Cl Cl 0.1484 0.1585 'International Tables Vol C Tables 4.2.6.8 and 6.1.1.4'
Rh Rh -1.1178 0.9187 'International Tables Vol C Tables 4.2.6.8 and 6.1.1.4'

loop_
_geom_angle_atom_site_label_1
_geom_angle_atom_site_label_2
_geom_angle_atom_site_label_3
_geom_angle
N5 Rh1 C20 163.2(2)
N5 Rh1 N1 85.80(18)
C20 Rh1 N1 110.5(2)
N5 Rh1 C24 125.6(2)
C20 Rh1 C24 39.9(2)
N1 Rh1 C24 146.2(2)
N5 Rh1 N2 91.22(18)
C20 Rh1 N2 99.84(19)
N1 Rh1 N2 62.00(16)
C24 Rh1 N2 101.1(2)
N5 Rh1 C21 136.2(2)
C20 Rh1 C21 38.9(2)
N1 Rh1 C21 101.67(19)
C24 Rh1 C21 65.8(2)
N2 Rh1 C21 130.61(19)
N5 Rh1 C23 98.03(19)
C20 Rh1 C23 65.2(2)
N1 Rh1 C23 163.99(19)
C24 Rh1 C23 38.4(2)
N2 Rh1 C23 133.1(2)
C21 Rh1 C23 64.9(2)
N5 Rh1 C22 102.6(2)
C20 Rh1 C22 65.3(2)
N1 Rh1 C22 124.7(2)
C24 Rh1 C22 65.7(2)
N2 Rh1 C22 164.78(19)
C21 Rh1 C22 38.5(2)
C23 Rh1 C22 39.3(2)
N5 Rh1 C1 87.90(17)
C20 Rh1 C1 108.04(19)
N1 Rh1 C1 31.40(15)
C24 Rh1 C1 126.6(2)
N2 Rh1 C1 30.60(15)
C21 Rh1 C1 120.40(18)
C23 Rh1 C1 163.2(2)
C22 Rh1 C1 154.08(19)
C32 O4 C33 117.9(5)
C34 O2 C35 117.4(5)
C1 N1 C2 125.7(6)
C1 N1 C2A 137(3)
C1 N1 Rh1 93.0(3)
C2 N1 Rh1 134.0(7)
C2A N1 Rh1 126(4)
C1 N2 C8 128.6(4)
C1 N2 Rh1 93.2(3)
C8 N2 Rh1 135.8(3)
C1 N3 C14 125.0(5)
C1 N3 H3 117.5
C14 N3 H3 117.5
C30 N4 N5 103.5(4)
N6 N5 N4 114.6(4)
N6 N5 Rh1 120.2(3)
N4 N5 Rh1 124.5(3)
N5 N6 C31 104.8(4)
N2 C1 N1 111.7(4)
N2 C1 N3 123.4(5)
N1 C1 N3 124.9(5)
N2 C1 Rh1 56.2(3)
N1 C1 Rh1 55.6(3)
N3 C1 Rh1 178.3(4)
C3 C2 C7 117.0(7)
C3 C2 N1 122.1(7)
C7 C2 N1 120.8(7)
C4 C3 C2 122.4(9)
C4 C3 Cl1 119.9(7)
C2 C3 Cl1 117.7(6)
C5 C4 C3 120.3(10)
C5 C4 H4 119.9
C3 C4 H4 119.9
C4 C5 C6 120.1(9)
C4 C5 H5 119.9
C6 C5 H5 119.9
C5 C6 C7 120.6(10)
C5 C6 H6 119.7
C7 C6 H6 119.7
C6 C7 C2 119.6(9)
C6 C7 H7 120.2
C2 C7 H7 120.2
C13 C8 N2 119.4(5)
C13 C8 C9 114.8(5)
N2 C8 C9 125.5(5)
C10 C9 C8 123.6(5)
C10 C9 Cl2 118.1(4)
C8 C9 Cl2 118.2(4)
C11 C10 C9 120.1(6)
C11 C10 H10 119.9
C9 C10 H10 119.9
C10 C11 C12 118.5(6)
C10 C11 H11 120.7
C12 C11 H11 120.7
C13 C12 C11 121.1(6)
C13 C12 H12 119.5
C11 C12 H12 119.5
C12 C13 C8 121.9(6)
C12 C13 H13 119.1
C8 C13 H13 119.1
C19 C14 N3 121.1(5)
C19 C14 C15 118.6(6)
N3 C14 C15 120.1(6)
C16 C15 C14 120.0(7)
C16 C15 Cl3 120.6(6)
C14 C15 Cl3 119.3(5)
C17 C16 C15 119.5(7)
C17 C16 H16 120.3
C15 C16 H16 120.3
C16 C17 C18 121.3(9)
C16 C17 H17 119.4
C18 C17 H17 119.4
C19 C18 C17 121.2(9)
C19 C18 H18 119.4
C17 C18 H18 119.4
C14 C19 C18 119.3(7)
C14 C19 H19 120.4
C18 C19 H19 120.4
C21 C20 C24 108.5(5)
C21 C20 C25 126.4(6)
C24 C20 C25 125.1(6)
C21 C20 Rh1 72.2(3)
C24 C20 Rh1 70.7(3)
C25 C20 Rh1 125.8(4)
C20 C21 C22 108.5(5)
C20 C21 C26 126.0(5)
C22 C21 C26 125.5(6)
C20 C21 Rh1 68.9(3)
C22 C21 Rh1 71.6(3)
C26 C21 Rh1 125.0(4)
C21 C22 C23 106.7(5)
C21 C22 C27 127.1(5)
C23 C22 C27 126.1(5)
C21 C22 Rh1 69.9(3)
C23 C22 Rh1 69.6(3)
C27 C22 Rh1 127.8(4)
C24 C23 C22 109.1(5)
C24 C23 C28 125.9(6)
C22 C23 C28 125.0(6)
C24 C23 Rh1 69.7(3)
C22 C23 Rh1 71.1(3)
C28 C23 Rh1 126.3(4)
C23 C24 C20 107.2(5)
C23 C24 C29 126.8(6)
C20 C24 C29 125.9(5)
C23 C24 Rh1 71.9(3)
C20 C24 Rh1 69.4(3)
C29 C24 Rh1 125.7(4)
C20 C25 H25A 109.5
C20 C25 H25B 109.5
H25A C25 H25B 109.5
C20 C25 H25C 109.5
H25A C25 H25C 109.5
H25B C25 H25C 109.5
C21 C26 H26A 109.5
C21 C26 H26B 109.5
H26A C26 H26B 109.5
C21 C26 H26C 109.5
H26A C26 H26C 109.5
H26B C26 H26C 109.5
C22 C27 H27A 109.5
C22 C27 H27B 109.5
H27A C27 H27B 109.5
C22 C27 H27C 109.5
H27A C27 H27C 109.5
H27B C27 H27C 109.5
C23 C28 H28A 109.5
C23 C28 H28B 109.5
H28A C28 H28B 109.5
C23 C28 H28C 109.5
H28A C28 H28C 109.5
H28B C28 H28C 109.5
C24 C29 H29A 109.5
C24 C29 H29B 109.5
H29A C29 H29B 109.5
C24 C29 H29C 109.5
H29A C29 H29C 109.5
H29B C29 H29C 109.5
O3 C32 O4 122.9(5)
O3 C32 C31 122.9(6)
O4 C32 C31 114.2(5)
N6 C31 C30 107.8(4)
N6 C31 C32 121.1(5)
C30 C31 C32 130.9(5)
N4 C30 C31 109.2(5)
N4 C30 C34 119.4(5)
C31 C30 C34 131.2(5)
O1 C34 O2 124.3(6)
O1 C34 C30 123.6(6)
O2 C34 C30 112.1(5)
O2 C35 H35A 109.5
O2 C35 H35B 109.5
H35A C35 H35B 109.5
O2 C35 H35C 109.5
H35A C35 H35C 109.5
H35B C35 H35C 109.5
O4 C33 H33A 109.5
O4 C33 H33B 109.5
H33A C33 H33B 109.5
O4 C33 H33C 109.5
H33A C33 H33C 109.5
H33B C33 H33C 109.5
Cl4 C36 Cl6 112.6(5)
Cl4 C36 Cl5 110.9(5)
Cl6 C36 Cl5 108.9(5)
Cl4 C36 H36 108.1
Cl6 C36 H36 108.1
Cl5 C36 H36 108.1
C3A C2A C7A 115(2)
C3A C2A N1 126(2)
C7A C2A N1 119(2)
C2A C3A C4A 124(2)
C2A C3A Cl1A 117(2)
C4A C3A Cl1A 117(2)
C5A C4A C3A 118(3)
C5A C4A H4A 121.0
C3A C4A H4A 121.0
C4A C5A C6A 120(3)
C4A C5A H5A 120.1
C6A C5A H5A 120.1
C5A C6A C7A 119(3)
C5A C6A H6A 120.3
C7A C6A H6A 120.3
C6A C7A C2A 121(3)
C6A C7A H7A 119.5
C2A C7A H7A 119.5

loop_
_geom_bond_atom_site_label_1
_geom_bond_atom_site_label_2
_geom_bond_distance
Rh1 N5 2.062(4)
Rh1 C20 2.120(5)
Rh1 N1 2.132(4)
Rh1 C24 2.137(6)
Rh1 N2 2.148(4)
Rh1 C21 2.164(5)
Rh1 C23 2.165(5)
Rh1 C22 2.186(5)
Rh1 C1 2.582(5)
Cl1 C3 1.740(9)
Cl2 C9 1.740(6)
Cl3 C15 1.714(7)
Cl4 C36 1.713(9)
Cl5 C36 1.775(10)
Cl6 C36 1.726(8)
O3 C32 1.174(6)
O4 C32 1.319(7)
O4 C33 1.451(7)
O1 C34 1.189(6)
O2 C34 1.327(7)
O2 C35 1.433(7)
N1 C1 1.347(6)
N1 C2 1.402(7)
N1 C2A 1.408(17)
N2 C1 1.316(6)
N2 C8 1.399(6)
N3 C1 1.383(6)
N3 C14 1.400(7)
N3 H3 0.8600
N4 C30 1.336(6)
N4 N5 1.338(6)
N5 N6 1.322(6)
N6 C31 1.336(6)
C2 C3 1.373(10)
C2 C7 1.400(12)
C3 C4 1.370(11)
C4 C5 1.333(13)
C4 H4 0.9300
C5 C6 1.365(14)
C5 H5 0.9300
C6 C7 1.391(11)
C6 H6 0.9300
C7 H7 0.9300
C8 C13 1.399(7)
C8 C9 1.402(7)
C9 C10 1.378(8)
C10 C11 1.365(9)
C10 H10 0.9300
C11 C12 1.386(9)
C11 H11 0.9300
C12 C13 1.385(8)
C12 H12 0.9300
C13 H13 0.9300
C14 C19 1.353(8)
C14 C15 1.403(8)
C15 C16 1.383(10)
C16 C17 1.301(12)
C16 H16 0.9300
C17 C18 1.364(12)
C17 H17 0.9300
C18 C19 1.359(10)
C18 H18 0.9300
C19 H19 0.9300
C20 C21 1.429(8)
C20 C24 1.452(8)
C20 C25 1.491(8)
C21 C22 1.434(8)
C21 C26 1.481(8)
C22 C23 1.462(8)
C22 C27 1.515(8)
C23 C24 1.415(8)
C23 C28 1.489(7)
C24 C29 1.494(8)
C25 H25A 0.9600
C25 H25B 0.9600
C25 H25C 0.9600
C26 H26A 0.9600
C26 H26B 0.9600
C26 H26C 0.9600
C27 H27A 0.9600
C27 H27B 0.9600
C27 H27C 0.9600
C28 H28A 0.9600
C28 H28B 0.9600
C28 H28C 0.9600
C29 H29A 0.9600
C29 H29B 0.9600
C29 H29C 0.9600
C32 C31 1.473(7)
C31 C30 1.392(7)
C30 C34 1.466(8)
C35 H35A 0.9600
C35 H35B 0.9600
C35 H35C 0.9600
C33 H33A 0.9600
C33 H33B 0.9600
C33 H33C 0.9600
C36 H36 0.9800
Cl1A C3A 1.73(2)
C2A C3A 1.37(2)
C2A C7A 1.39(2)
C3A C4A 1.37(3)
C4A C5A 1.33(2)
C4A H4A 0.9300
C5A C6A 1.37(2)
C5A H5A 0.9300
C6A C7A 1.39(2)
C6A H6A 0.9300
C7A H7A 0.9300

loop_
_geom_torsion_atom_site_label_1
_geom_torsion_atom_site_label_2
_geom_torsion_atom_site_label_3
_geom_torsion_atom_site_label_4
_geom_torsion
C30 N4 N5 N6 0.2(6)
C30 N4 N5 Rh1 171.4(3)
N4 N5 N6 C31 -0.2(6)
Rh1 N5 N6 C31 -171.8(3)
C8 N2 C1 N1 -165.6(5)
Rh1 N2 C1 N1 -1.2(4)
C8 N2 C1 N3 13.7(8)
Rh1 N2 C1 N3 178.1(4)
C8 N2 C1 Rh1 -164.4(6)
C2 N1 C1 N2 -152.2(9)
C2A N1 C1 N2 -158(6)
Rh1 N1 C1 N2 1.2(4)
C2 N1 C1 N3 28.5(11)
C2A N1 C1 N3 23(6)
Rh1 N1 C1 N3 -178.0(4)
C2 N1 C1 Rh1 -153.4(9)
C2A N1 C1 Rh1 -159(6)
C14 N3 C1 N2 -149.0(5)
C14 N3 C1 N1 30.2(8)
C1 N1 C2 C3 -148.0(10)
Rh1 N1 C2 C3 70.4(16)
C1 N1 C2 C7 36.9(17)
Rh1 N1 C2 C7 -104.7(11)
C7 C2 C3 C4 1.4(18)
N1 C2 C3 C4 -173.9(11)
C7 C2 C3 Cl1 179.8(9)
N1 C2 C3 Cl1 4.6(17)
C2 C3 C4 C5 0.1(17)
Cl1 C3 C4 C5 -178.3(8)
C3 C4 C5 C6 -2.2(16)
C4 C5 C6 C7 2.9(16)
C5 C6 C7 C2 -1.3(16)
C3 C2 C7 C6 -0.8(18)
N1 C2 C7 C6 174.6(10)
C1 N2 C8 C13 119.5(6)
Rh1 N2 C8 C13 -37.8(7)
C1 N2 C8 C9 -67.0(8)
Rh1 N2 C8 C9 135.7(5)
C13 C8 C9 C10 -1.3(8)
N2 C8 C9 C10 -175.1(5)
C13 C8 C9 Cl2 175.2(4)
N2 C8 C9 Cl2 1.4(8)
C8 C9 C10 C11 0.5(9)
Cl2 C9 C10 C11 -176.0(5)
C9 C10 C11 C12 0.5(10)
C10 C11 C12 C13 -0.5(10)
C11 C12 C13 C8 -0.3(9)
N2 C8 C13 C12 175.4(5)
C9 C8 C13 C12 1.2(8)
C1 N3 C14 C19 39.4(8)
C1 N3 C14 C15 -144.6(5)
C19 C14 C15 C16 0.5(9)
N3 C14 C15 C16 -175.6(5)
C19 C14 C15 Cl3 177.7(5)
N3 C14 C15 Cl3 1.6(7)
C14 C15 C16 C17 -2.0(11)
Cl3 C15 C16 C17 -179.1(7)
C15 C16 C17 C18 3.2(14)
C16 C17 C18 C19 -3.0(15)
N3 C14 C19 C18 175.8(6)
C15 C14 C19 C18 -0.3(10)
C17 C18 C19 C14 1.5(13)
C24 C20 C21 C22 0.9(6)
C25 C20 C21 C22 177.4(6)
Rh1 C20 C21 C22 -60.8(4)
C24 C20 C21 C26 -179.6(5)
C25 C20 C21 C26 -3.1(9)
Rh1 C20 C21 C26 118.6(6)
C24 C20 C21 Rh1 61.8(4)
C25 C20 C21 Rh1 -121.8(6)
C20 C21 C22 C23 -1.1(6)
C26 C21 C22 C23 179.5(5)
Rh1 C21 C22 C23 -60.2(3)
C20 C21 C22 C27 -178.0(5)
C26 C21 C22 C27 2.6(9)
Rh1 C21 C22 C27 122.9(6)
C20 C21 C22 Rh1 59.2(4)
C26 C21 C22 Rh1 -120.3(6)
C21 C22 C23 C24 0.8(6)
C27 C22 C23 C24 177.8(5)
Rh1 C22 C23 C24 -59.6(4)
C21 C22 C23 C28 -177.9(5)
C27 C22 C23 C28 -1.0(9)
Rh1 C22 C23 C28 121.6(5)
C21 C22 C23 Rh1 60.4(4)
C27 C22 C23 Rh1 -122.6(6)
C22 C23 C24 C20 -0.2(6)
C28 C23 C24 C20 178.5(5)
Rh1 C23 C24 C20 -60.7(4)
C22 C23 C24 C29 -178.1(5)
C28 C23 C24 C29 0.6(10)
Rh1 C23 C24 C29 121.4(6)
C22 C23 C24 Rh1 60.5(4)
C28 C23 C24 Rh1 -120.8(6)
C21 C20 C24 C23 -0.4(6)
C25 C20 C24 C23 -176.9(6)
Rh1 C20 C24 C23 62.3(4)
C21 C20 C24 C29 177.5(6)
C25 C20 C24 C29 1.0(9)
Rh1 C20 C24 C29 -119.8(6)
C21 C20 C24 Rh1 -62.7(4)
C25 C20 C24 Rh1 120.8(6)
C33 O4 C32 O3 -1.2(9)
C33 O4 C32 C31 178.6(5)
N5 N6 C31 C30 0.1(6)
N5 N6 C31 C32 175.8(5)
O3 C32 C31 N6 -164.0(6)
O4 C32 C31 N6 16.2(7)
O3 C32 C31 C30 10.6(10)
O4 C32 C31 C30 -169.2(5)
N5 N4 C30 C31 -0.1(6)
N5 N4 C30 C34 175.0(5)
N6 C31 C30 N4 0.0(6)
C32 C31 C30 N4 -175.1(5)
N6 C31 C30 C34 -174.4(5)
C32 C31 C30 C34 10.5(10)
C35 O2 C34 O1 -1.4(9)
C35 O2 C34 C30 177.9(6)
N4 C30 C34 O1 -135.7(6)
C31 C30 C34 O1 38.1(9)
N4 C30 C34 O2 45.0(7)
C31 C30 C34 O2 -141.1(6)
C1 N1 C2A C3A 35(14)
Rh1 N1 C2A C3A -119(9)
C1 N1 C2A C7A -137(5)
Rh1 N1 C2A C7A 69(10)
C7A C2A C3A C4A 0(13)
N1 C2A C3A C4A -172(8)
C7A C2A C3A Cl1A -169(7)
N1 C2A C3A Cl1A 19(13)
C2A C3A C4A C5A -13(11)
Cl1A C3A C4A C5A 155(5)
C3A C4A C5A C6A 21(9)
C4A C5A C6A C7A -15(9)
C5A C6A C7A C2A 1(10)
C3A C2A C7A C6A 6(12)
N1 C2A C7A C6A 179(7)
